data_7247815
loop_
_publ_author_name
'Li, Wen-Ze'
'Sheng, Yu-Shu'
'Zhang, Xiao-Sa'
'Liu, Yu'
'Li, Jing'
'Luan, Jian'

_publ_section_title
;
 Fabrication of 5-R-isophthalic acid-modulated cadmium--organic
 coordination polymers and selectivity for the efficient detection of
 multiple analytes
;
_journal_issue 43
_journal_name_full CrystEngComm
_journal_page_first 6067
_journal_page_last 6079
_journal_paper_doi 10.1039/D3CE00899A
_journal_volume 25
_journal_year 2023
_chemical_formula_moiety 'C15.5 H16 Cd N2 O7, H2 O'
_chemical_formula_sum 'C15.5 H18 Cd N2 O8'
_chemical_formula_weight 472.736
_space_group_crystal_system monoclinic
_space_group_IT_number 15
_space_group_name_Hall '-C 2yc'
_space_group_name_H-M_alt 'C 1 2/c 1'
_symmetry_Int_Tables_number 15
_audit_creation_date 2023-10-02
_audit_creation_method
;
Olex2 1.5-dev
(compiled 2023.09.29 svn.re1ec1418 for OlexSys, GUI svn.r6697)
;
_audit_update_record
;
2023-10-02 deposited with the CCDC.	2023-10-05 downloaded from the CCDC.
;
_cell_angle_alpha 90
_cell_angle_beta 93.281(1)
_cell_angle_gamma 90
_cell_formula_units_Z 8
_cell_length_a 11.0328(1)
_cell_length_b 17.1307(2)
_cell_length_c 19.2872(2)
_cell_measurement_reflns_used 9890
_cell_measurement_temperature 293(2)
_cell_measurement_theta_max 68.25
_cell_measurement_theta_min 4.59
_cell_volume 3639.30(7)
_computing_cell_refinement 'SAINT V8.38A (Bruker AXS Inc., 2017)'
_computing_data_collection 'Bruker Instrument Service vV6.2.9'
_computing_data_reduction 'SAINT V8.38A (Bruker AXS Inc., 2017)'
_computing_molecular_graphics 'Olex2 1.5-dev (Dolomanov et al., 2009)'
_computing_publication_material 'Olex2 1.5-dev (Dolomanov et al., 2009)'
_computing_structure_refinement 'olex2.refine 1.5-dev (Bourhis et al., 2015)'
_computing_structure_solution 'SHELXT 2014/5 (Sheldrick, 2014)'
_diffrn_ambient_temperature 293(2)
_diffrn_measured_fraction_theta_full 0.9970
_diffrn_measured_fraction_theta_max 0.9901
_diffrn_measurement_device_type 'multiwire proportional'
_diffrn_measurement_method 'phi and omega scans'
_diffrn_radiation_type 'Cu K\a'
_diffrn_radiation_wavelength 1.54178
_diffrn_reflns_av_R_equivalents 0.0232
_diffrn_reflns_av_unetI/netI 0.0225
_diffrn_reflns_Laue_measured_fraction_full 0.9970
_diffrn_reflns_Laue_measured_fraction_max 0.9901
_diffrn_reflns_limit_h_max 13
_diffrn_reflns_limit_h_min -13
_diffrn_reflns_limit_k_max 20
_diffrn_reflns_limit_k_min -15
_diffrn_reflns_limit_l_max 23
_diffrn_reflns_limit_l_min -22
_diffrn_reflns_number 9890
_diffrn_reflns_point_group_measured_fraction_full 0.9970
_diffrn_reflns_point_group_measured_fraction_max 0.9901
_diffrn_reflns_theta_full 67.6786
_diffrn_reflns_theta_max 68.25
_diffrn_reflns_theta_min 4.59
_exptl_absorpt_coefficient_mu 10.041
_exptl_absorpt_correction_T_max 0.448
_exptl_absorpt_correction_T_min 0.381
_exptl_absorpt_correction_type multi-scan
_exptl_absorpt_process_details SADABS
_exptl_crystal_colour COLOURLESS
_exptl_crystal_density_diffrn 1.726
_exptl_crystal_density_method 'not measured'
_exptl_crystal_description BLOCK
_exptl_crystal_F_000 1905.373
_exptl_crystal_size_max 0.11
_exptl_crystal_size_mid 0.1
_exptl_crystal_size_min 0.08
_refine_diff_density_max 0.5969
_refine_diff_density_min -0.7295
_refine_diff_density_rms 0.0674
_refine_ls_d_res_high 0.8300
_refine_ls_d_res_low 9.6278
_refine_ls_extinction_coef 0.000145(16)
_refine_ls_extinction_expression Fc^*^=kFc[1+0.001xFc^2^\l^3^/sin(2\q)]^-1/4^
_refine_ls_goodness_of_fit_ref 1.0708
_refine_ls_hydrogen_treatment mixed
_refine_ls_matrix_type full
_refine_ls_number_constraints 40
_refine_ls_number_parameters 346
_refine_ls_number_reflns 3310
_refine_ls_number_restraints 231
_refine_ls_restrained_S_all 1.0314
_refine_ls_R_factor_all 0.0246
_refine_ls_R_factor_gt 0.0234
_refine_ls_shift/su_max 0.0007
_refine_ls_shift/su_mean 0.0001
_refine_ls_structure_factor_coef Fsqd
_refine_ls_weighting_details 'w=1/[\s^2^(Fo^2^)+(0.0393P)^2^+1.9761P] where P=(Fo^2^+2Fc^2^)/3'
_refine_ls_weighting_scheme calc
_refine_ls_wR_factor_gt 0.0629
_refine_ls_wR_factor_ref 0.0637
_reflns_Friedel_coverage 0.0
_reflns_limit_h_max 13
_reflns_limit_h_min -13
_reflns_limit_k_max 20
_reflns_limit_k_min 0
_reflns_limit_l_max 23
_reflns_limit_l_min 0
_reflns_number_gt 3151
_reflns_number_total 3310
_reflns_threshold_expression I>=2u(I)
_cod_data_source_file d3ce00899a2.cif
_cod_data_source_block Cd_CP_2
_cod_database_code 7247815
_olex2_refinement_description
;
1. Fixed Uiso
 At 1.2 times of:
  All C(H) groups, {H3Wa,H3Wb} of O3W, {H1Wa,H1Wb} of O1W, All C(H,H) groups,
  All N(H) groups
 At 1.5 times of:
  {H2Wa,H2Wb} of O2W
2. Restrained distances
 O2W-H2Wa = O2W-H2Wb
 0.85 with sigma of 0.02
 H2Wa-H2Wb
 1.34 with sigma of 0.04
 N1-C1 \\sim N1A-C1A
 with sigma of 0.02
 C1-H1 \\sim C1A-H1A
 with sigma of 0.02
 N1-C5 \\sim N1A-C5A
 with sigma of 0.02
 C1-C2 \\sim C1A-C2A
 with sigma of 0.02
 C2-H2a \\sim C2A-H2Ab
 with sigma of 0.02
 C2-C3 \\sim C2A-C3A
 with sigma of 0.02
 N2-H2 \\sim N2A-H2Aa
 with sigma of 0.02
 C3-H3 \\sim C3A-H3A
 with sigma of 0.02
 N2-C6 \\sim N2A-C6A
 with sigma of 0.02
 C3-C4 \\sim C3A-C4A
 with sigma of 0.02
 N1-H1 \\sim N1A-H1A
 with sigma of 0.04
 N1-C2 \\sim N1A-C2A
 with sigma of 0.04
 C1-H2a \\sim C1A-H2Ab
 with sigma of 0.04
 C1-C3 \\sim C1A-C3A
 with sigma of 0.04
 C4-C5 \\sim C4A-C5A
 with sigma of 0.02
 C1-C5 \\sim C1A-C5A
 with sigma of 0.04
 H1-C2 \\sim H1A-C2A
 with sigma of 0.04
 C4-C6 \\sim C4A-C6A
 with sigma of 0.02
 O5-C6 \\sim O5A-C6A
 with sigma of 0.02
 C2-H3 \\sim C2A-H3A
 with sigma of 0.04
 C2-C4 \\sim C2A-C4A
 with sigma of 0.04
 C5-H5 \\sim C5A-H5A
 with sigma of 0.02
 H2a-C3 \\sim H2Ab-C3A
 with sigma of 0.04
 C3-C5 \\sim C3A-C5A
 with sigma of 0.04
 C3-C6 \\sim C3A-C6A
 with sigma of 0.04
 N1-C4 \\sim N1A-C4A
 with sigma of 0.04
 N1-H5 \\sim N1A-H5A
 with sigma of 0.04
 H3-C4 \\sim H3A-C4A
 with sigma of 0.04
 N2-C4 \\sim N2A-C4A
 with sigma of 0.04
 N2-O5 \\sim N2A-O5A
 with sigma of 0.04
 H2-C6 \\sim H2Aa-C6A
 with sigma of 0.04
 C4-O5 \\sim C4A-O5A
 with sigma of 0.04
 C4-H5 \\sim C4A-H5A
 with sigma of 0.04
 C5-C6 \\sim C5A-C6A
 with sigma of 0.04
 Cd1-H2Wa \\sim Cd1-H2Wb
 with sigma of 0.02
 Cd1-N1A \\sim Cd1-N1
 with sigma of 0.001
3. Uiso/Uaniso restraints and constraints
Uanis(C3A) \\sim Ueq, Uanis(C2A) \\sim Ueq, Uanis(C1A) \\sim Ueq: with sigma of
0.01 and sigma for terminal atoms of 0.02
4. Rigid body (RIGU) restrains
 C7, N1, C1, C5, C2, C4, C3, C6, N2, O5, C8
 with sigma for 1-2 distances of 0.004 and sigma for 1-3 distances of 0.004
 C7A, N2A, C6A, C4A, O5A, C5A, C3A, N1A, C2A, C1A
 with sigma for 1-2 distances of 0.004 and sigma for 1-3 distances of 0.004
5. Others
 Fixed Sof: N1(0.5) C1(0.5) H1(0.5) N2(0.5) H2(0.5) C2(0.5) H2a(0.5) C3(0.5)
 H3(0.5) C4(0.5) O5(0.5) C5(0.5) H5(0.5) C6(0.5) C7(0.5) H7a(0.5) H7b(0.5)
 C8(0.5) H8a(0.5) H8b(0.5) N2A(0.5) H2Aa(0.5) N1A(0.5) C1A(0.5) H1A(0.5)
 C5A(0.5) H5A(0.5) C2A(0.5) H2Ab(0.5) C4A(0.5) C3A(0.5) H3A(0.5) C6A(0.5)
 O5A(0.5) C7A(0.5) H7Aa(0.5) H7Ab(0.5)
6.a Riding coordinates:
 O1W(H1Wa,H1Wb), O3W(H3Wa,H3Wb), C7(H7a,H7b), C8(H8a,H8b), C7A(H7Aa,H7Ab)
6.b Aromatic/amide H refined with riding coordinates:
 C1(H1), N2(H2), C2(H2a), C3(H3), C5(H5), C11(H11), C14(H14), C15(H15),
 C16(H16), N2A(H2Aa), C1A(H1A), C5A(H5A), C2A(H2Ab), C3A(H3A)
;
_olex2_submission_special_instructions 'No special instructions were received'

loop_
_space_group_symop_id
_space_group_symop_operation_xyz
1 x,y,z
2 -x,y,-z+1/2
3 -x,-y,-z
4 x,-y,z-1/2
5 x+1/2,y+1/2,z
6 -x+1/2,y+1/2,-z+1/2
7 -x+1/2,-y+1/2,-z
8 x+1/2,-y+1/2,z-1/2

loop_
_atom_site_label
_atom_site_type_symbol
_atom_site_fract_x
_atom_site_fract_y
_atom_site_fract_z
_atom_site_U_iso_or_equiv
_atom_site_adp_type
_atom_site_occupancy
_atom_site_refinement_flags_posn
_atom_site_refinement_flags_adp
_atom_site_refinement_flags_occupancy
_atom_site_disorder_group
Cd1 Cd -0.439779(12) 0.665072(8) -0.021529(7) 0.03403(8) Uani 1.000000 D . . .
O1 O -0.26384(15) 0.62959(9) 0.04484(9) 0.0459(4) Uani 1.000000 . . . .
N1 N -0.5441(13) 0.6306(7) -0.1254(4) 0.037(2) Uani 0.500000 D U P 1
O1W O -0.56635(14) 0.60531(10) 0.05180(9) 0.0458(4) Uani 1.000000 . . . .
H1Wa H -0.60260(14) 0.56286(10) 0.04099(9) 0.0549(5) Uiso 1.000000 R . . .
H1Wb H -0.62285(14) 0.63249(10) 0.06782(9) 0.0549(5) Uiso 1.000000 R . . .
C1 C -0.5756(8) 0.6886(5) -0.1697(4) 0.0462(15) Uani 0.500000 D U P 1
H1 H -0.5577(8) 0.7400(5) -0.1574(4) 0.0554(18) Uiso 0.500000 DR . P 1
O2W O -0.31104(14) 0.72815(10) -0.09534(8) 0.0417(4) Uani 1.000000 D . . .
H2Wa H -0.2391(15) 0.7149(16) -0.0845(15) 0.0625(5) Uiso 1.000000 DR . . .
H2Wb H -0.312(2) 0.7770(9) -0.0875(15) 0.0625(5) Uiso 1.000000 DR . . .
O2 O -0.33386(14) 0.53371(9) -0.02013(9) 0.0449(4) Uani 1.000000 . . . .
N2 N -0.6008(9) 0.3981(5) -0.1933(4) 0.0436(18) Uani 0.500000 D U P 1
H2 H -0.5564(9) 0.4098(5) -0.1566(4) 0.052(2) Uiso 0.500000 DR . P 1
C2 C -0.6340(7) 0.6729(4) -0.2331(3) 0.0544(16) Uani 0.500000 D U P 1
H2a H -0.6536(7) 0.7133(4) -0.2640(3) 0.0653(19) Uiso 0.500000 DR . P 1
C3 C -0.6634(6) 0.5964(4) -0.2504(3) 0.0464(13) Uani 0.500000 D U P 1
H3 H -0.7064(6) 0.5850(4) -0.2921(3) 0.0557(16) Uiso 0.500000 DR . P 1
O3W O -0.25885(19) 0.32784(12) -0.11726(11) 0.0641(6) Uani 1.000000 . . . .
H3Wa H -0.18985(19) 0.32018(12) -0.09648(11) 0.0769(7) Uiso 1.000000 R . . .
H3Wb H -0.24877(19) 0.35879(12) -0.15091(11) 0.0769(7) Uiso 1.000000 R . . .
O3 O -0.06228(16) 0.29193(10) -0.03271(9) 0.0515(4) Uani 1.000000 . . . .
C4 C -0.6282(8) 0.5377(5) -0.2054(5) 0.0385(17) Uani 0.500000 D U P 1
O4 O 0.06998(14) 0.27151(9) 0.05379(8) 0.0420(4) Uani 1.000000 . . . .
O5 O -0.7201(8) 0.4450(4) -0.2817(4) 0.0761(19) Uani 0.500000 D U P 1
C5 C -0.5752(14) 0.5585(8) -0.1409(7) 0.039(2) Uani 0.500000 D U P 1
H5 H -0.5612(14) 0.5199(8) -0.1075(7) 0.047(3) Uiso 0.500000 DR . P 1
C6 C -0.6544(7) 0.4562(5) -0.2284(4) 0.0415(17) Uani 0.500000 D U P 1
C7 C -0.6111(8) 0.3173(5) -0.2116(4) 0.0523(19) Uani 0.500000 . U P 1
H7a H -0.6628(8) 0.3145(5) -0.2540(4) 0.063(2) Uiso 0.500000 R . P 1
H7b H -0.6479(8) 0.2880(5) -0.1753(4) 0.063(2) Uiso 0.500000 R . P 1
C8 C -0.4884(7) 0.2805(3) -0.2263(3) 0.0555(14) Uani 0.500000 . U P 1
H8a H -0.4961(7) 0.2242(3) -0.2243(3) 0.0666(16) Uiso 0.500000 R . P -1
H8b H -0.4309(7) 0.2980(3) -0.1896(3) 0.0666(16) Uiso 0.500000 R . P -1
C9 C -0.25742(18) 0.56033(12) 0.02456(11) 0.0331(4) Uani 1.000000 . . . .
C10 C -0.15675(18) 0.50980(12) 0.05489(10) 0.0312(4) Uani 1.000000 . . . .
C11 C -0.13138(17) 0.43807(12) 0.02588(11) 0.0314(4) Uani 1.000000 . . . .
H11 H -0.17710(17) 0.42096(12) -0.01319(11) 0.0376(5) Uiso 1.000000 R . . .
C12 C -0.03830(18) 0.39133(12) 0.05453(11) 0.0326(4) Uani 1.000000 . . . .
C13 C -0.00940(18) 0.31384(13) 0.02279(12) 0.0347(4) Uani 1.000000 . . . .
C14 C 0.0291(2) 0.41730(14) 0.11290(12) 0.0428(5) Uani 1.000000 . . . .
H14 H 0.0910(2) 0.38624(14) 0.13267(12) 0.0513(6) Uiso 1.000000 R . . .
C15 C 0.0049(2) 0.48914(15) 0.14197(13) 0.0513(6) Uani 1.000000 . . . .
H15 H 0.0512(2) 0.50641(15) 0.18078(13) 0.0615(8) Uiso 1.000000 R . . .
C16 C -0.0880(2) 0.53529(14) 0.11334(12) 0.0426(5) Uani 1.000000 . . . .
H16 H -0.1045(2) 0.58334(14) 0.13316(12) 0.0511(6) Uiso 1.000000 R . . .
N2A N -0.5664(9) 0.3835(6) -0.1887(5) 0.0481(19) Uani 0.500000 D U P 2
H2Aa H -0.5127(9) 0.4012(6) -0.1586(5) 0.08(2) Uiso 0.500000 DR . P 2
N1A N -0.5583(13) 0.6187(7) -0.1165(4) 0.042(2) Uani 0.500000 D U P 2
C1A C -0.6109(11) 0.6702(6) -0.1603(6) 0.072(3) Uani 0.500000 D U P 2
H1A H -0.6030(11) 0.7229(6) -0.1491(6) 0.08(2) Uiso 0.500000 DR . P 2
C5A C -0.5638(14) 0.5432(7) -0.1372(6) 0.037(2) Uani 0.500000 D U P 2
H5A H -0.5180(14) 0.5067(7) -0.1114(6) 0.021(10) Uiso 0.500000 DR . P 2
C2A C -0.6769(10) 0.6507(6) -0.2217(6) 0.085(3) Uani 0.500000 D U P 2
H2Ab H -0.7089(10) 0.6887(6) -0.2519(6) 0.08(2) Uiso 0.500000 DR . P 2
C4A C -0.6349(9) 0.5168(5) -0.1953(5) 0.0440(19) Uani 0.500000 D U P 2
C3A C -0.6926(10) 0.5715(5) -0.2354(5) 0.082(3) Uani 0.500000 D U P 2
H3A H -0.7437(10) 0.5558(5) -0.2728(5) 0.15(4) Uiso 0.500000 DR . P 2
C6A C -0.6458(9) 0.4322(5) -0.2166(5) 0.0451(19) Uani 0.500000 D U P 2
O5A O -0.7275(7) 0.4143(4) -0.2605(4) 0.0803(19) Uani 0.500000 D U P 2
C7A C -0.5639(10) 0.3000(5) -0.2058(4) 0.056(2) Uani 0.500000 . U P 2
H7Aa H -0.5172(10) 0.2731(5) -0.1690(4) 0.068(3) Uiso 0.500000 R . P 2
H7Ab H -0.6469(10) 0.2812(5) -0.2080(4) 0.068(3) Uiso 0.500000 R . P 2

loop_
_atom_site_aniso_label
_atom_site_aniso_U_11
_atom_site_aniso_U_22
_atom_site_aniso_U_33
_atom_site_aniso_U_12
_atom_site_aniso_U_13
_atom_site_aniso_U_23
Cd1 0.03427(11) 0.02951(12) 0.03761(11) 0.00648(5) -0.00406(7) -0.00266(5)
O1 0.0445(9) 0.0262(8) 0.0658(10) 0.0121(7) -0.0077(8) -0.0056(7)
N1 0.036(4) 0.046(4) 0.029(3) 0.011(2) -0.002(2) 0.0012(19)
O1W 0.0391(8) 0.0374(9) 0.0615(10) -0.0032(7) 0.0096(7) -0.0086(8)
C1 0.057(4) 0.044(4) 0.037(2) 0.015(2) -0.006(2) 0.0018(19)
O2W 0.0391(8) 0.0390(9) 0.0464(8) 0.0007(7) -0.0018(7) -0.0027(7)
O2 0.0393(8) 0.0337(8) 0.0600(10) 0.0096(7) -0.0128(7) -0.0042(7)
N2 0.051(5) 0.047(4) 0.031(3) -0.004(2) -0.009(2) -0.0021(19)
C2 0.066(4) 0.053(3) 0.042(3) 0.018(2) -0.013(2) 0.0036(19)
C3 0.049(3) 0.060(3) 0.028(2) 0.017(2) -0.0112(19) 0.0004(19)
O3W 0.0559(11) 0.0830(15) 0.0518(11) 0.0280(10) -0.0106(9) -0.0086(9)
O3 0.0521(9) 0.0407(9) 0.0591(10) 0.0193(8) -0.0188(8) -0.0167(8)
C4 0.032(3) 0.050(4) 0.033(3) 0.009(2) -0.0042(18) -0.0011(18)
O4 0.0413(8) 0.0317(8) 0.0522(9) 0.0154(7) -0.0042(7) -0.0018(7)
O5 0.092(4) 0.073(4) 0.058(3) -0.002(3) -0.040(3) -0.012(2)
C5 0.035(4) 0.047(4) 0.035(3) 0.011(2) -0.006(2) 0.001(2)
C6 0.038(3) 0.053(4) 0.033(3) 0.000(2) -0.0034(18) -0.002(2)
C7 0.069(5) 0.045(4) 0.042(3) -0.009(2) -0.007(3) 0.004(2)
C8 0.091(4) 0.035(3) 0.039(3) -0.001(2) -0.012(3) 0.0045(18)
C9 0.0298(9) 0.0257(10) 0.0441(11) 0.0057(8) 0.0053(8) 0.0021(8)
C10 0.0305(10) 0.0250(10) 0.0381(10) 0.0039(8) 0.0008(8) 0.0017(8)
C11 0.0277(9) 0.0278(10) 0.0382(10) 0.0034(8) -0.0017(7) -0.0014(8)
C12 0.0308(10) 0.0279(10) 0.0387(10) 0.0061(8) -0.0007(8) -0.0010(8)
C13 0.0289(10) 0.0280(10) 0.0471(12) 0.0061(9) 0.0008(8) -0.0006(9)
C14 0.0420(12) 0.0404(13) 0.0445(11) 0.0150(10) -0.0102(9) -0.0030(10)
C15 0.0550(14) 0.0494(15) 0.0471(13) 0.0151(12) -0.0172(11) -0.0137(11)
C16 0.0460(12) 0.0348(12) 0.0462(12) 0.0075(10) -0.0042(10) -0.0103(10)
N2A 0.057(5) 0.048(4) 0.038(3) -0.005(2) -0.002(3) -0.008(2)
N1A 0.042(4) 0.042(4) 0.041(3) 0.009(2) -0.004(3) -0.007(2)
C1A 0.086(6) 0.053(4) 0.075(5) 0.019(3) -0.020(3) -0.004(2)
C5A 0.035(4) 0.039(4) 0.036(3) 0.005(2) 0.001(2) -0.008(2)
C2A 0.093(6) 0.070(4) 0.087(5) 0.018(2) -0.036(3) -0.000(2)
C4A 0.038(3) 0.055(4) 0.039(3) -0.002(2) -0.000(2) -0.007(2)
C3A 0.096(6) 0.070(4) 0.075(5) 0.011(2) -0.029(3) -0.003(2)
C6A 0.050(4) 0.048(4) 0.036(4) -0.008(2) -0.002(2) -0.007(2)
O5A 0.078(3) 0.083(5) 0.076(5) -0.005(3) -0.030(3) -0.025(3)
C7A 0.086(7) 0.033(4) 0.050(4) -0.008(3) 0.003(4) -0.003(2)

loop_
_atom_type_symbol
_atom_type_scat_dispersion_real
_atom_type_scat_dispersion_imag
_atom_type_scat_Cromer_Mann_a1
_atom_type_scat_Cromer_Mann_a2
_atom_type_scat_Cromer_Mann_a3
_atom_type_scat_Cromer_Mann_a4
_atom_type_scat_Cromer_Mann_b1
_atom_type_scat_Cromer_Mann_b2
_atom_type_scat_Cromer_Mann_b3
_atom_type_scat_Cromer_Mann_b4
_atom_type_scat_Cromer_Mann_c
_atom_type_scat_source
_atom_type_scat_dispersion_source
C 0.01788 0.00908 2.31000 1.02000 1.58860 0.86500 20.84390 10.20750 0.56870 51.65120 0.21560 'International Tables Volume C Table 6.1.1.4 (pp. 500-502)' 'Brennan, Cowan, Rev. Sci. Instrum., 1992, 63, 850'
Cd 0.13958 4.66053 19.22140 17.64440 4.46100 1.60290 0.59460 6.90890 24.70080 87.48250 5.06940 'International Tables Volume C Table 6.1.1.4 (pp. 500-502)' 'Brennan, Cowan, Rev. Sci. Instrum., 1992, 63, 850'
H 0.00000 0.00000 0.49300 0.32291 0.14019 0.04081 10.51090 26.12570 3.14236 57.79970 0.00304 'International Tables Volume C Table 6.1.1.4 (pp. 500-502)' 'Brennan, Cowan, Rev. Sci. Instrum., 1992, 63, 850'
N 0.03110 0.01806 12.21260 3.13220 2.01250 1.16630 0.00570 9.89330 28.99750 0.58260 -11.52900 'International Tables Volume C Table 6.1.1.4 (pp. 500-502)' 'Brennan, Cowan, Rev. Sci. Instrum., 1992, 63, 850'
O 0.04960 0.03233 3.04850 2.28680 1.54630 0.86700 13.27710 5.70110 0.32390 32.90890 0.25080 'International Tables Volume C Table 6.1.1.4 (pp. 500-502)' 'Brennan, Cowan, Rev. Sci. Instrum., 1992, 63, 850'

loop_
_geom_angle_atom_site_label_1
_geom_angle_atom_site_label_2
_geom_angle_atom_site_label_3
_geom_angle
_geom_angle_site_symmetry_1
_geom_angle_site_symmetry_3
_geom_angle_publ_flag
N1 Cd1 O1 139.2(4) . . ?
O1W Cd1 O1 93.56(6) . . ?
O1W Cd1 N1 97.4(3) . . ?
O2W Cd1 O1 86.52(6) . . ?
O2W Cd1 N1 83.2(3) . . ?
O2W Cd1 O1W 178.99(6) . . ?
O2 Cd1 O1 52.92(5) . . ?
O2 Cd1 N1 89.4(4) . . ?
O2 Cd1 O1W 83.88(6) . . ?
O2 Cd1 O2W 96.96(6) . . ?
O3 Cd1 O1 133.05(5) 5_455 . ?
O3 Cd1 N1 84.8(4) 5_455 . ?
O3 Cd1 O1W 95.39(6) 5_455 . ?
O3 Cd1 O2W 83.82(6) 5_455 . ?
O3 Cd1 O2 174.03(5) 5_455 . ?
O4 Cd1 O1 81.67(5) 5_455 . ?
O4 Cd1 N1 137.5(4) 5_455 . ?
O4 Cd1 O1W 88.44(6) 5_455 . ?
O4 Cd1 O2W 90.57(6) 5_455 . ?
O4 Cd1 O2 133.10(5) 5_455 . ?
O4 Cd1 O3 52.69(5) 5_455 5_455 ?
N1A Cd1 O1 138.7(4) . . ?
N1A Cd1 N1 7.7(5) . . ?
N1A Cd1 O1W 89.9(3) . . ?
N1A Cd1 O2W 90.7(3) . . ?
N1A Cd1 O2 86.7(4) . . ?
N1A Cd1 O3 87.3(4) . 5_455 ?
N1A Cd1 O4 139.6(4) . 5_455 ?
C9 O1 Cd1 97.76(13) . . ?
C1 N1 Cd1 117.2(6) . . ?
C5 N1 Cd1 123.0(7) . . ?
C5 N1 C1 119.8(6) . . ?
H1Wa O1W Cd1 121.8 . . ?
H1Wb O1W Cd1 117.8 . . ?
H1Wb O1W H1Wa 102.3 . . ?
H1 C1 N1 119.6(4) . . ?
C2 C1 N1 120.8(7) . . ?
C2 C1 H1 119.6(5) . . ?
H2Wa O2W Cd1 108.8(18) . . ?
H2Wb O2W Cd1 109.7(18) . . ?
H2Wb O2W H2Wa 104(2) . . ?
C9 O2 Cd1 88.63(12) . . ?
C6 N2 H2 117.5(5) . . ?
C7 N2 H2 117.5(4) . . ?
C7 N2 C6 125.0(7) . . ?
H2a C2 C1 120.3(5) . . ?
C3 C2 C1 119.4(6) . . ?
C3 C2 H2a 120.3(3) . . ?
H3 C3 C2 120.5(3) . . ?
C4 C3 C2 119.1(6) . . ?
C4 C3 H3 120.5(5) . . ?
H3Wb O3W H3Wa 107.7 . . ?
C13 O3 Cd1 87.95(12) . 5_545 ?
C5 C4 C3 118.0(8) . . ?
C6 C4 C3 117.1(7) . . ?
C6 C4 C5 124.9(8) . . ?
C13 O4 Cd1 98.53(13) . 5_545 ?
C4 C5 N1 122.5(9) . . ?
H5 C5 N1 118.8(5) . . ?
H5 C5 C4 118.8(7) . . ?
C4 C6 N2 118.6(7) . . ?
O5 C6 N2 122.1(8) . . ?
O5 C6 C4 119.2(7) . . ?
H7a C7 N2 106.9 . . ?
H7b C7 N2 110.6 . . ?
H7b C7 H7a 109.5 . . ?
C8 C7 N2 117.6(7) 2_454 . ?
C8 C7 N2 112.6(8) . . ?
C8 C7 H7a 76.8(3) 2_454 . ?
C8 C7 H7a 107.8(4) . . ?
C8 C7 H7b 109.3(4) . . ?
C8 C7 H7b 126.9(4) 2_454 . ?
H8a C8 C7 108.7 . . ?
H8a C8 C7 115.9 . 2_454 ?
H8b C8 C7 106.6 . . ?
H8b C8 C7 88.8 . 2_454 ?
H8b C8 H8a 109.5 . . ?
C7A C8 C7 18.7(4) 2_454 2_454 ?
C7A C8 C7 117.2(6) 2_454 . ?
C7A C8 H8a 107.2(4) 2_454 . ?
C7A C8 H8b 107.5(5) 2_454 . ?
O2 C9 O1 120.68(18) . . ?
C10 C9 O1 118.59(19) . . ?
C10 C9 O2 120.73(18) . . ?
C11 C10 C9 121.10(18) . . ?
C16 C10 C9 119.45(19) . . ?
C16 C10 C11 119.45(19) . . ?
H11 C11 C10 119.61(11) . . ?
C12 C11 C10 120.78(19) . . ?
C12 C11 H11 119.61(12) . . ?
C13 C12 C11 121.01(18) . . ?
C14 C12 C11 119.14(19) . . ?
C14 C12 C13 119.84(18) . . ?
O4 C13 O3 120.8(2) . . ?
C12 C13 O3 121.02(18) . . ?
C12 C13 O4 118.18(19) . . ?
H14 C14 C12 119.76(12) . . ?
C15 C14 C12 120.5(2) . . ?
C15 C14 H14 119.76(13) . . ?
H15 C15 C14 119.95(13) . . ?
C16 C15 C14 120.1(2) . . ?
C16 C15 H15 119.95(14) . . ?
C15 C16 C10 120.0(2) . . ?
H16 C16 C10 119.98(13) . . ?
H16 C16 C15 119.98(14) . . ?
C6A N2A H2Aa 118.3(5) . . ?
C7A N2A H2Aa 118.3(5) . . ?
C7A N2A C6A 123.5(8) . . ?
C1A N1A Cd1 118.5(7) . . ?
C5A N1A Cd1 124.9(8) . . ?
C5A N1A C1A 115.9(7) . . ?
H1A C1A N1A 117.7(5) . . ?
C2A C1A N1A 124.5(9) . . ?
C2A C1A H1A 117.7(6) . . ?
H5A C5A N1A 118.1(6) . . ?
C4A C5A N1A 123.8(9) . . ?
C4A C5A H5A 118.1(6) . . ?
H2Ab C2A C1A 121.7(6) . . ?
C3A C2A C1A 116.6(9) . . ?
C3A C2A H2Ab 121.7(5) . . ?
C3A C4A C5A 117.2(9) . . ?
C6A C4A C5A 124.0(8) . . ?
C6A C4A C3A 118.8(8) . . ?
C4A C3A C2A 121.2(9) . . ?
H3A C3A C2A 119.4(5) . . ?
H3A C3A C4A 119.4(5) . . ?
C4A C6A N2A 117.4(7) . . ?
O5A C6A N2A 124.7(8) . . ?
O5A C6A C4A 117.8(8) . . ?
N2A C7A C8 115.3(7) . 2_454 ?
H7Aa C7A C8 108.6(4) . 2_454 ?
H7Aa C7A N2A 108.3 . . ?
H7Ab C7A C8 107.4(5) . 2_454 ?
H7Ab C7A N2A 107.7 . . ?
H7Ab C7A H7Aa 109.5 . . ?

loop_
_geom_bond_atom_site_label_1
_geom_bond_atom_site_label_2
_geom_bond_distance
_geom_bond_site_symmetry_2
_geom_bond_publ_flag
Cd1 O1 2.3433(15) . ?
Cd1 N1 2.3288(18) . ?
Cd1 O1W 2.2857(16) . ?
Cd1 O2W 2.3330(16) . ?
Cd1 O2 2.5350(15) . ?
Cd1 O3 2.5618(16) 5_455 ?
Cd1 O4 2.3299(15) 5_455 ?
Cd1 N1A 2.3292(18) . ?
O1 C9 1.253(3) . ?
N1 C1 1.343(11) . ?
N1 C5 1.312(13) . ?
O1W H1Wa 0.8501 . ?
O1W H1Wb 0.8502 . ?
C1 H1 0.9300 . ?
C1 C2 1.375(9) . ?
O2W H2Wa 0.840(16) . ?
O2W H2Wb 0.850(16) . ?
O2 C9 1.257(3) . ?
N2 H2 0.8600 . ?
N2 C6 1.324(9) . ?
N2 C7 1.432(11) . ?
C2 H2a 0.9300 . ?
C2 C3 1.388(10) . ?
C3 H3 0.9300 . ?
C3 C4 1.370(9) . ?
O3W H3Wa 0.8500 . ?
O3W H3Wb 0.8503 . ?
O3 C13 1.247(3) . ?
C4 C5 1.390(12) . ?
C4 C6 1.488(11) . ?
O4 C13 1.261(3) . ?
O5 C6 1.238(9) . ?
C5 H5 0.9300 . ?
C7 H7a 0.9701 . ?
C7 H7b 0.9700 . ?
C7 C8 1.535(10) . ?
C7 C8 1.785(12) 2_454 ?
C8 H8a 0.9702 . ?
C8 H8b 0.9704 . ?
C8 C7A 1.498(11) 2_454 ?
C9 C10 1.500(3) . ?
C10 C11 1.385(3) . ?
C10 C16 1.393(3) . ?
C11 H11 0.9300 . ?
C11 C12 1.391(3) . ?
C12 C13 1.504(3) . ?
C12 C14 1.386(3) . ?
C14 H14 0.9300 . ?
C14 C15 1.384(3) . ?
C15 H15 0.9300 . ?
C15 C16 1.384(3) . ?
C16 H16 0.9300 . ?
N2A H2Aa 0.8600 . ?
N2A C6A 1.303(10) . ?
N2A C7A 1.468(11) . ?
N1A C1A 1.331(12) . ?
N1A C5A 1.353(13) . ?
C1A H1A 0.9300 . ?
C1A C2A 1.395(12) . ?
C5A H5A 0.9300 . ?
C5A C4A 1.405(13) . ?
C2A H2Ab 0.9300 . ?
C2A C3A 1.392(12) . ?
C4A C3A 1.351(11) . ?
C4A C6A 1.510(11) . ?
C3A H3A 0.9300 . ?
C6A O5A 1.239(10) . ?
C7A H7Aa 0.9699 . ?
C7A H7Ab 0.9700 . ?

loop_
_geom_torsion_atom_site_label_1
_geom_torsion_atom_site_label_2
_geom_torsion_atom_site_label_3
_geom_torsion_atom_site_label_4
_geom_torsion
_geom_torsion_site_symmetry_1
_geom_torsion_site_symmetry_2
_geom_torsion_site_symmetry_3
_geom_torsion_site_symmetry_4
_geom_torsion_publ_flag
Cd1 O1 C9 O2 1.44(15) . . . . ?
Cd1 O1 C9 C10 -178.41(10) . . . . ?
Cd1 N1 C1 C2 177.9(6) . . . . ?
Cd1 N1 C5 C4 -174.4(10) . . . . ?
Cd1 O2 C9 O1 -1.32(14) . . . . ?
Cd1 O2 C9 C10 178.53(9) . . . . ?
Cd1 O3 C13 O4 1.47(15) 5_545 . . . ?
Cd1 O3 C13 C12 -178.60(10) 5_545 . . . ?
Cd1 O4 C13 O3 -1.64(15) 5_545 . . . ?
Cd1 O4 C13 C12 178.44(11) 5_545 . . . ?
Cd1 N1A C1A C2A 175.3(9) . . . . ?
Cd1 N1A C5A C4A -179.1(10) . . . . ?
O1 C9 C10 C11 -168.01(19) . . . . ?
O1 C9 C10 C16 12.3(2) . . . . ?
N1 C1 C2 C3 1.7(11) . . . . ?
N1 C5 C4 C3 -8.8(18) . . . . ?
N1 C5 C4 C6 173.9(12) . . . . ?
C1 C2 C3 C4 -3.2(10) . . . . ?
O2 C9 C10 C11 12.1(2) . . . . ?
O2 C9 C10 C16 -167.6(2) . . . . ?
N2 C6 C4 C3 166.4(8) . . . . ?
N2 C6 C4 C5 -16.2(12) . . . . ?
N2 C7 C8 C7 -55.3(9) . . . 2_454 ?
N2 C7 C8 C7A -75.6(7) . . . 2_454 ?
C2 C3 C4 C5 6.5(11) . . . . ?
C2 C3 C4 C6 -176.0(7) . . . . ?
C3 C4 C6 O5 -9.6(10) . . . . ?
O3 C13 C12 C11 5.1(3) . . . . ?
O3 C13 C12 C14 -174.4(2) . . . . ?
O4 C13 C12 C11 -175.0(2) . . . . ?
O4 C13 C12 C14 5.6(3) . . . . ?
C7 C8 C7 C8 51.1(11) . 2_454 2_454 . ?
C7 C8 C7A N2A -68(2) . 2_454 . . ?
C7 C8 C7A N2A 49.2(7) . . 2_454 2_454 ?
C8 C7A N2A C6A 76.9(10) 2_454 . . . ?
C9 C10 C11 C12 -179.64(19) . . . . ?
C9 C10 C16 C15 179.8(2) . . . . ?
C10 C11 C12 C13 -179.28(19) . . . . ?
C10 C11 C12 C14 0.2(2) . . . . ?
C10 C16 C15 C14 -0.5(3) . . . . ?
C11 C12 C14 C15 -0.6(3) . . . . ?
C12 C14 C15 C16 0.8(3) . . . . ?
N2A C6A C4A C5A -14.8(12) . . . . ?
N2A C6A C4A C3A 162.5(9) . . . . ?
N1A C1A C2A C3A 3.2(15) . . . . ?
N1A C5A C4A C3A 5.5(17) . . . . ?
N1A C5A C4A C6A -177.1(12) . . . . ?
C1A C2A C3A C4A -7.4(14) . . . . ?
C5A C4A C3A C2A 3.3(13) . . . . ?
C5A C4A C6A O5A 166.9(11) . . . . ?
C2A C3A C4A C6A -174.2(10) . . . . ?

loop_
_restr_distance_atom_site_label_1
_restr_distance_atom_site_label_2
_restr_distance_site_symmetry_2
_restr_distance_target
_restr_distance_target_weight_param
_restr_distance_diff
O2W H2Wa 1 0.8500 0.0200 0.0100
O2W H2Wb 1 0.8500 0.0200 -0.0005
H2Wa H2Wb 1 1.3400 0.0400 0.0108

loop_
_restr_equal_distance_atom_site_label_1
_restr_equal_distance_atom_site_label_2
_restr_equal_distance_site_symmetry_2
_restr_equal_distance_class_id
Cd1 N1 1 36
Cd1 H2Wa 1 35
Cd1 H2Wb 1 35
Cd1 N1A 1 36
N1 C1 1 1
N1 H1 1 11
N1 C2 1 12
N1 C4 1 26
N1 C5 1 3
N1 H5 1 27
C1 H1 1 2
C1 C2 1 4
C1 H2a 1 13
C1 C3 1 14
C1 C5 1 16
H1 C2 1 17
N2 H2 1 7
N2 C4 1 29
N2 O5 1 30
N2 C6 1 9
H2 C6 1 31
C2 H2a 1 5
C2 C3 1 6
C2 H3 1 20
C2 C4 1 21
H2a C3 1 23
C3 H3 1 8
C3 C4 1 10
C3 C5 1 24
C3 C6 1 25
H3 C4 1 28
C4 O5 1 32
C4 C5 1 15
C4 H5 1 33
C4 C6 1 18
O5 C6 1 19
C5 H5 1 22
C5 C6 1 34
N2A H2Aa 1 7
N2A C4A 1 29
N2A C6A 1 9
N2A O5A 1 30
H2Aa C6A 1 31
N1A C1A 1 1
N1A H1A 1 11
N1A C5A 1 3
N1A H5A 1 27
N1A C2A 1 12
N1A C4A 1 26
C1A H1A 1 2
C1A C5A 1 16
C1A C2A 1 4
C1A H2Ab 1 13
C1A C3A 1 14
H1A C2A 1 17
C5A H5A 1 22
C5A C6A 1 34
C2A H2Ab 1 5
C2A C4A 1 21
C2A C3A 1 6
C2A H3A 1 20
H2Ab C3A 1 23
C4A C5A 1 15
C4A H5A 1 33
C4A C6A 1 18
C4A O5A 1 32
C3A C5A 1 24
C3A C4A 1 10
C3A H3A 1 8
C3A C6A 1 25
H3A C4A 1 28
O5A C6A 1 19

loop_
_restr_equal_distance_class_class_id
_restr_equal_distance_class_target_weight_param
_restr_equal_distance_class_average
_restr_equal_distance_class_esd
_restr_equal_distance_class_diff_max
1 0.0200 1.3373 0.0060 0.0060
2 0.0200 0.9300 0.0000 0.0000
3 0.0200 1.3323 0.0206 0.0206
4 0.0200 1.3851 0.0102 0.0102
5 0.0200 0.9300 0.0000 0.0000
6 0.0200 1.3901 0.0023 0.0023
7 0.0200 0.8600 0.0000 0.0000
8 0.0200 0.9300 0.0000 0.0000
9 0.0200 1.3136 0.0107 0.0107
10 0.0200 1.3605 0.0097 0.0097
11 0.0400 1.9612 0.0146 0.0146
12 0.0400 2.3884 0.0252 0.0252
13 0.0400 2.0275 0.0161 0.0161
14 0.0400 2.3782 0.0070 0.0070
15 0.0200 1.3973 0.0074 0.0074
16 0.0400 2.2859 0.0110 0.0110
17 0.0400 2.0048 0.0000 0.0000
18 0.0200 1.4990 0.0107 0.0107
19 0.0200 1.2388 0.0005 0.0005
20 0.0400 2.0216 0.0032 0.0032
21 0.0400 2.3839 0.0065 0.0065
22 0.0200 0.9300 0.0000 0.0000
23 0.0400 2.0321 0.0088 0.0088
24 0.0400 2.3586 0.0069 0.0069
25 0.0400 2.4516 0.0122 0.0122
26 0.0400 2.4005 0.0322 0.0322
27 0.0400 1.9545 0.0155 0.0155
28 0.0400 1.9945 0.0141 0.0141
29 0.0400 2.4131 0.0068 0.0068
30 0.0400 2.2475 0.0048 0.0048
31 0.0400 1.8766 0.0063 0.0063
32 0.0400 2.3563 0.0017 0.0017
33 0.0400 2.0137 0.0034 0.0034
34 0.0400 2.5627 0.0105 0.0105
35 0.0200 2.7306 0.0084 0.0084
36 0.0010 2.3290 0.0002 0.0002

loop_
_restr_U_iso_atom_site_label
_restr_U_iso_weight_param
C1A 0.0100
C2A 0.0100
C3A 0.0100

loop_
_restr_rigu_atom_site_label_1
_restr_rigu_atom_site_label_2
_restr_rigu_target_weight_param
_restr_rigu_u13_diff
_restr_rigu_u23_diff
_restr_rigu_u33_diff
N1 C1 0.004000 -0.004039 -0.002891 0.000242
N1 C2 0.004000 -0.005205 -0.001032 -0.004204
N1 C4 0.004000 -0.003558 0.001532 0.000981
N1 C5 0.004000 -0.001372 0.000076 -0.000290
C1 C2 0.004000 -0.004638 -0.001537 -0.001607
C1 C3 0.004000 -0.011122 -0.009166 0.000364
C1 C5 0.004000 -0.004291 -0.000697 -0.003023
N2 C4 0.004000 -0.014889 0.001944 0.001189
N2 O5 0.004000 0.004686 0.013064 -0.010317
N2 C6 0.004000 -0.006291 0.004269 -0.000871
N2 C7 0.004000 -0.001617 0.009493 -0.000751
N2 C8 0.004000 -0.007629 0.022026 -0.004131
C2 C3 0.004000 -0.006910 -0.005703 -0.002757
C2 C4 0.004000 -0.009378 -0.005229 0.001307
C3 C4 0.004000 0.000828 -0.008942 -0.001196
C3 C5 0.004000 0.004603 -0.001099 -0.006337
C3 C6 0.004000 -0.016280 -0.007230 0.004856
C4 O5 0.004000 -0.007322 -0.004603 0.003056
C4 C5 0.004000 0.001597 0.000239 -0.001853
C4 C6 0.004000 -0.007464 0.001121 0.000217
O5 C6 0.004000 0.005530 -0.003348 -0.001919
C5 C6 0.004000 -0.003873 0.000867 0.003288
C6 C7 0.004000 -0.016301 0.001764 0.004800
C7 C8 0.004000 0.016856 0.006266 -0.011893
N2A C4A 0.004000 -0.010087 0.001276 -0.001994
N2A C6A 0.004000 0.001127 0.002808 0.001111
N2A O5A 0.004000 0.010904 0.013706 -0.006708
N2A C7A 0.004000 -0.001297 0.010916 0.011226
N1A C1A 0.004000 -0.007958 -0.002521 -0.009074
N1A C5A 0.004000 -0.003407 -0.000556 0.003222
N1A C2A 0.004000 -0.014202 0.004959 -0.014046
N1A C4A 0.004000 -0.009084 0.000587 -0.001509
C1A C5A 0.004000 -0.007216 -0.005203 0.006969
C1A C2A 0.004000 -0.011904 0.004006 0.000505
C1A C3A 0.004000 -0.012398 -0.002753 -0.001789
C5A C4A 0.004000 -0.002878 0.000927 -0.001295
C5A C3A 0.004000 -0.001955 -0.002775 -0.014504
C5A C6A 0.004000 -0.006833 0.001323 -0.000005
C2A C4A 0.004000 -0.015362 -0.009941 0.005663
C2A C3A 0.004000 -0.006215 -0.003290 0.003085
C4A C3A 0.004000 -0.001509 0.000196 -0.005020
C4A C6A 0.004000 -0.004905 0.002599 0.006884
C4A O5A 0.004000 -0.007194 -0.009559 -0.003815
C3A C6A 0.004000 -0.013964 -0.008815 0.013507
C6A O5A 0.004000 0.001600 0.000737 -0.002208
C6A C7A 0.004000 -0.017451 -0.003306 0.008096
